data_1509155
loop_
_publ_author_name
'Wang, P.'
'Zheng, Y.-Q.'
'Xu, W.'

_publ_section_title
;
 New catenary octahedro-hexamolybdenum cluster bromides: crystal
 structures of A Mo6 Br13 with A = Na, Ag
;
_journal_name_full 'Solid State Sciences'
_journal_page_first 573
_journal_page_last 578
_journal_paper_doi 10.1016/S1293-2558(03)00044-X
_journal_volume 5
_journal_year 2003
_chemical_formula_sum 'Ag Br13 Mo6'
_chemical_name_systematic 'Ag (Br8 (Mo Br)4 (Mo2 Br))'
_space_group_IT_number 2
_symmetry_space_group_name_Hall '-P 1'
_symmetry_space_group_name_H-M 'P -1'
_cell_angle_alpha 95.85
_cell_angle_beta 102.04
_cell_angle_gamma 114.3
_cell_formula_units_Z 2
_cell_length_a 9.183
_cell_length_b 9.392
_cell_length_c 14.328
_cell_volume 1076.769
_citation_journal_id_ASTM SSSCFJ
_cod_data_source_file silver1-2_114.cif
_cod_data_source_block Ag1Br13Mo6
_cod_original_formula_sum 'Ag1 Br13 Mo6'
_cod_database_code 1509155

loop_
_symmetry_equiv_pos_as_xyz
x,y,z
-x,-y,-z

loop_
_atom_site_label
_atom_site_type_symbol
_atom_site_fract_x
_atom_site_fract_y
_atom_site_fract_z
_atom_site_occupancy
_atom_site_U_iso_or_equiv
Br10 Br-1 0.41117 0.15896 0.55318 1 0.0
Br5 Br-1 0.97314 -0.00502 0.14788 1 0.0
Br1 Br-1 0.74641 0.23102 0.20247 1 0.0
Br12 Br-1 0.17604 0.58653 0.25605 1 0.0
Br13 Br-1 0.38525 0.03977 0.29493 1 0.0
Mo4 Mo+2 0.45935 0.31549 0.41475 1 0.0
Mo3 Mo+2 0.60177 0.22206 0.02387 1 0.0
Br8 Br-1 0.51639 0.4805 0.28085 1 0.0
Br7 Br-1 0.14737 0.24811 0.36359 1 0.0
Mo2 Mo+2 0.70012 0.00291 0.06362 1 0.0
Mo6 Mo+2 0.36606 0.54439 0.40211 1 0.0
Br11 Br-1 0.94972 0.7932 0.40786 1 0.0
Br9 Br-1 0.77324 0.38725 0.47128 1 0.0
Br4 Br-1 0.54167 -0.20708 0.15604 1 0.0
Mo5 Mo+2 0.68492 0.6172 0.45885 1 0.0
Ag1 Ag+1 0.96144 0.72962 0.22748 1 0.0
Br6 Br-1 0.74182 0.53124 0.06054 1 0.0
Mo1 Mo+2 0.44594 0.00937 0.11856 1 0.0
Br3 Br-1 0.14993 -0.21529 0.03019 1 0.0
Br2 Br-1 0.34624 0.21882 0.07479 1 0.0
